data_4501048
loop_
_publ_author_name
'Mehta, Goverdhan'
'Sen, Saikat'

_publ_section_title
;
 Interesting Modes of Self-assembly of Achiral
 12-Oxo-11,13-dioxa[4.4.3]propellanes in a Noncentrosymmetric Environment
;
_journal_issue 9
_journal_name_full 'Crystal Growth &amp; Design'
_journal_page_first 3721
_journal_paper_doi 10.1021/cg200665w
_journal_volume 11
_journal_year 2011
_chemical_compound_source 'see text'
_chemical_formula_iupac 'C11 H12 O3'
_chemical_formula_moiety 'C11 H12 O3'
_chemical_formula_structural 'C11 H12 O3'
_chemical_formula_sum 'C11 H12 O3'
_chemical_formula_weight 192.21
_chemical_name_systematic
;
(1s,6s)-11,13-dioxatricyclo[4.4.3.0^1,6^]trideca-3,8-dien-12-one
;
_space_group_IT_number 41
_symmetry_cell_setting orthorhombic
_symmetry_Int_Tables_number 41
_symmetry_space_group_name_Hall 'A 2 -2ab'
_symmetry_space_group_name_H-M 'A b a 2'
_atom_sites_solution_hydrogens geom
_atom_sites_solution_primary direct
_atom_sites_solution_secondary difmap
_cell_angle_alpha 90
_cell_angle_beta 90
_cell_angle_gamma 90
_cell_formula_units_Z 4
_cell_length_a 11.512(2)
_cell_length_b 11.456(2)
_cell_length_c 7.1028(15)
_cell_measurement_reflns_used 945
_cell_measurement_temperature 291(2)
_cell_measurement_theta_max 20.68
_cell_measurement_theta_min 3.54
_cell_volume 936.7(3)
_computing_cell_refinement 'SMART (Bruker, 1998)'
_computing_data_collection 'SMART (Bruker, 1998)'
_computing_data_reduction 'SAINT (Bruker, 1998)'
_computing_molecular_graphics 'Ortep-3 for Windows (Farrugia, 1997) and CAMERON (Watkin et al., 1993)'
_computing_publication_material 'PLATON (Spek, 2003)'
_computing_structure_refinement 'SHELXL-97 (Sheldrick, 2008)'
_computing_structure_solution 'SIR92 (Altomare et al., 1994)'
_diffrn_ambient_temperature 291(2)
_diffrn_measured_fraction_theta_full 0.998
_diffrn_measured_fraction_theta_max 0.998
_diffrn_measurement_device_type 'Bruker AXS SMART APEX CCD area-detector'
_diffrn_measurement_method '\f and \w scans'
_diffrn_radiation_monochromator graphite
_diffrn_radiation_source 'fine-focus sealed tube'
_diffrn_radiation_type MoKa
_diffrn_radiation_wavelength 0.71073
_diffrn_reflns_av_R_equivalents 0.0362
_diffrn_reflns_av_sigmaI/netI 0.0273
_diffrn_reflns_limit_h_max 12
_diffrn_reflns_limit_h_min -14
_diffrn_reflns_limit_k_max 14
_diffrn_reflns_limit_k_min -14
_diffrn_reflns_limit_l_max 8
_diffrn_reflns_limit_l_min -8
_diffrn_reflns_number 3534
_diffrn_reflns_reduction_process
;
;
_diffrn_reflns_theta_full 25.00
_diffrn_reflns_theta_max 26.37
_diffrn_reflns_theta_min 3.54
_exptl_absorpt_coefficient_mu 0.099
_exptl_absorpt_correction_T_max 0.9970
_exptl_absorpt_correction_T_min 0.9873
_exptl_absorpt_correction_type multi-scan
_exptl_absorpt_process_details '(SADABS; Sheldrick, 1997)'
_exptl_crystal_colour colorless
_exptl_crystal_density_diffrn 1.363
_exptl_crystal_density_method 'Not Measured'
_exptl_crystal_description needle
_exptl_crystal_F_000 408
_exptl_crystal_size_max 0.13
_exptl_crystal_size_mid 0.04
_exptl_crystal_size_min 0.03
_refine_diff_density_max 0.224
_refine_diff_density_min -0.265
_refine_diff_density_rms 0.064
_refine_ls_abs_structure_details 'see text'
_refine_ls_extinction_method none
_refine_ls_goodness_of_fit_ref 1.215
_refine_ls_hydrogen_treatment constr
_refine_ls_matrix_type full
_refine_ls_number_parameters 65
_refine_ls_number_reflns 523
_refine_ls_number_restraints 1
_refine_ls_restrained_S_all 1.214
_refine_ls_R_factor_all 0.0567
_refine_ls_R_factor_gt 0.0495
_refine_ls_shift/su_max 0.000
_refine_ls_shift/su_mean 0.000
_refine_ls_structure_factor_coef Fsqd
_refine_ls_weighting_details 'calc w=1/[\s^2^(Fo^2^)+(0.0690P)^2^+0.0970P] where P=(Fo^2^+2Fc^2^)/3'
_refine_ls_weighting_scheme calc
_refine_ls_wR_factor_gt 0.1176
_refine_ls_wR_factor_ref 0.1216
_reflns_number_gt 465
_reflns_number_total 523
_reflns_threshold_expression I>2sigma(I)
_cod_data_source_file cg200665w_si_001.cif
_cod_data_source_block carbonate_2
_cod_depositor_comments
;
The following automatic conversions were performed:

'_symmetry_cell_setting' value 'Orthorhombic' changed to
'orthorhombic' according to
/home/saulius/struct/CIF-dictionaries/cif_core.dic dictionary named
'cif_core.dic' version 2.4.1 from 2010-06-29.

Automatic conversion script
Id: cif_fix_values 1715 2011-07-08 13:25:40Z adriana 
;
_cod_original_sg_symbol_Hall 'A 2 -2ac'
_cod_database_code 4501048

loop_
_symmetry_equiv_pos_site_id
_symmetry_equiv_pos_as_xyz
1 x,y,z
2 -x,-y,z
3 1/2-x,y,1/2+z
4 1/2+x,-y,1/2+z
5 x,1/2+y,1/2+z
6 -x,1/2-y,1/2+z
7 1/2-x,1/2+y,z
8 1/2+x,1/2-y,z

loop_
_atom_site_label
_atom_site_type_symbol
_atom_site_fract_x
_atom_site_fract_y
_atom_site_fract_z
_atom_site_U_iso_or_equiv
_atom_site_adp_type
_atom_site_occupancy
_atom_site_symmetry_multiplicity
_atom_site_calc_flag
_atom_site_refinement_flags
O1 O 0.0646(2) 0.07104(19) 0.7085(3) 0.0408(6) Uani 1 1 d .
O2 O 0.0000 0.0000 0.9823(5) 0.0633(12) Uani 1 2 d S
C1 C 0.0453(3) 0.0509(3) 0.5085(4) 0.0329(7) Uani 1 1 d .
C2 C 0.1616(3) 0.0155(3) 0.4229(6) 0.0476(9) Uani 1 1 d .
C3 C 0.1989(3) -0.1035(3) 0.4858(6) 0.0523(9) Uani 1 1 d .
C4 C 0.1222(3) -0.1886(3) 0.4866(6) 0.0517(9) Uani 1 1 d .
C5 C 0.0013(3) -0.1635(3) 0.4240(5) 0.0472(9) Uani 1 1 d .
C6 C 0.0000 0.0000 0.8130(7) 0.0406(11) Uani 1 2 d S
H2B H 0.1553 0.0165 0.2867 0.057 Uiso 1 1 calc R
H2A H 0.2203 0.0720 0.4590 0.057 Uiso 1 1 calc R
H3 H 0.2750 -0.1171 0.5238 0.063 Uiso 1 1 calc R
H4 H 0.1431 -0.2632 0.5255 0.062 Uiso 1 1 calc R
H5A H -0.0488 -0.2277 0.4605 0.057 Uiso 1 1 calc R
H5B H -0.0004 -0.1577 0.2878 0.057 Uiso 1 1 calc R

loop_
_atom_site_aniso_label
_atom_site_aniso_U_11
_atom_site_aniso_U_22
_atom_site_aniso_U_33
_atom_site_aniso_U_23
_atom_site_aniso_U_13
_atom_site_aniso_U_12
O1 0.0470(12) 0.0461(12) 0.0292(13) -0.0089(10) -0.0050(10) -0.0046(10)
O2 0.083(3) 0.085(3) 0.0220(18) 0.000 0.000 0.021(2)
C1 0.0386(15) 0.0346(15) 0.0256(17) -0.0039(12) 0.0022(13) -0.0080(13)
C2 0.0412(19) 0.055(2) 0.046(2) -0.0077(16) 0.0096(16) -0.0101(15)
C3 0.0424(17) 0.068(2) 0.047(2) -0.0136(18) 0.0045(17) 0.0129(17)
C4 0.064(2) 0.0434(16) 0.0473(19) -0.0070(17) 0.006(2) 0.0149(17)
C5 0.061(2) 0.0355(14) 0.046(2) -0.0095(15) 0.0010(17) -0.0072(16)
C6 0.042(3) 0.050(2) 0.030(3) 0.000 0.000 0.015(2)

loop_
_atom_type_symbol
_atom_type_description
_atom_type_scat_dispersion_real
_atom_type_scat_dispersion_imag
_atom_type_scat_source
O O 0.0106 0.0060 'International Tables Vol C Tables 4.2.6.8 and 6.1.1.4'
H H 0.0000 0.0000 'International Tables Vol C Tables 4.2.6.8 and 6.1.1.4'
C C 0.0033 0.0016 'International Tables Vol C Tables 4.2.6.8 and 6.1.1.4'

loop_
_geom_angle_atom_site_label_1
_geom_angle_atom_site_label_2
_geom_angle_atom_site_label_3
_geom_angle
O1 C1 C2 107.3(3)
O2 C6 O1 124.0(2)
C1 C2 H2B 109.2
C1 C2 H2A 109.2
C2 C3 H3 120.6
C3 C2 C1 112.0(3)
C3 C2 H2B 109.2
C3 C2 H2A 109.2
C3 C4 C5 118.9(3)
C3 C4 H4 120.6
C4 C3 C2 118.9(3)
C4 C3 H3 120.6
C4 C5 H5A 109.2
C4 C5 H5B 109.2
C5 C4 H4 120.6
C6 O1 C1 111.2(3)
H2B C2 H2A 107.9
H5A C5 H5B 107.9

loop_
_geom_bond_atom_site_label_1
_geom_bond_atom_site_label_2
_geom_bond_distance
O1 C1 1.457(3)
O1 C6 1.329(4)
O2 C6 1.202(6)
C1 C2 1.525(4)
C2 C3 1.498(5)
C2 H2B 0.9700
C2 H2A 0.9700
C3 C4 1.315(5)
C3 H3 0.9300
C4 H4 0.9300
C5 C4 1.489(6)
C5 H5A 0.9700
C5 H5B 0.9700

loop_
_geom_torsion_atom_site_label_1
_geom_torsion_atom_site_label_2
_geom_torsion_atom_site_label_3
_geom_torsion_atom_site_label_4
_geom_torsion
C1 C2 C3 C4 44.9(5)
C1 O1 C6 O2 -179.64(16)
C2 C3 C4 C5 0.3(5)
C6 O1 C1 C2 -119.9(2)
O1 C1 C2 C3 70.1(3)
